data_7105414
loop_
_publ_author_name
'Park, Young Jun'
'Sickerman, Nathaniel S.'
'Ziller, Joseph W.'
'Borovik, A. S.'

_publ_section_title
;
 Utilizing tautomerization of 2-amino-oxazoline in hydrogen bonding
 tripodal ligands
;
_journal_issue 15
_journal_name_full 'Chemical Communications'
_journal_page_first 2584
_journal_paper_doi 10.1039/c000160k
_journal_volume 46
_journal_year 2010
_chemical_absolute_configuration ad
_chemical_formula_sum 'C15 H27 Fe N7 O7 S'
_chemical_formula_weight 505.35
_chemical_name_systematic
;
?
;
_space_group_IT_number 19
_symmetry_cell_setting orthorhombic
_symmetry_space_group_name_Hall 'P 2ac 2ab'
_symmetry_space_group_name_H-M 'P 21 21 21'
_atom_sites_solution_hydrogens difmap
_atom_sites_solution_primary direct
_atom_sites_solution_secondary difmap
_audit_creation_method SHELXTL
_cell_angle_alpha 90.00
_cell_angle_beta 90.00
_cell_angle_gamma 90.00
_cell_formula_units_Z 4
_cell_length_a 9.5480(10)
_cell_length_b 14.2375(15)
_cell_length_c 14.8769(15)
_cell_measurement_reflns_used 9852
_cell_measurement_temperature 153(2)
_cell_measurement_theta_max 28.15
_cell_measurement_theta_min 2.53
_cell_volume 2022.4(4)
_computing_cell_refinement 'Bruker SMART APEX2/SAINT'
_computing_data_collection 'Bruker SMART APEX2'
_computing_data_reduction 'Bruker SAINT'
_computing_molecular_graphics 'Bruker SHELXTL'
_computing_publication_material 'Bruker SHELXTL'
_computing_structure_refinement 'Bruker SHELXTL'
_computing_structure_solution 'Bruker SHELXTL'
_diffrn_ambient_temperature 153(2)
_diffrn_measured_fraction_theta_full 0.989
_diffrn_measured_fraction_theta_max 0.989
_diffrn_measurement_device_type 'Bruker SMART APEX II CCD'
_diffrn_measurement_method 'phi and omega'
_diffrn_radiation_monochromator graphite
_diffrn_radiation_source 'fine-focus sealed tube'
_diffrn_radiation_type MoK\a
_diffrn_radiation_wavelength 0.71073
_diffrn_reflns_av_R_equivalents 0.0231
_diffrn_reflns_av_sigmaI/netI 0.0225
_diffrn_reflns_limit_h_max 12
_diffrn_reflns_limit_h_min -12
_diffrn_reflns_limit_k_max 18
_diffrn_reflns_limit_k_min -18
_diffrn_reflns_limit_l_max 19
_diffrn_reflns_limit_l_min -19
_diffrn_reflns_number 20954
_diffrn_reflns_theta_full 27.87
_diffrn_reflns_theta_max 27.87
_diffrn_reflns_theta_min 1.98
_exptl_absorpt_coefficient_mu 0.905
_exptl_absorpt_correction_T_max 0.8613
_exptl_absorpt_correction_T_min 0.7987
_exptl_absorpt_correction_type multi-scan
_exptl_absorpt_process_details 'Bruker SADABS'
_exptl_crystal_colour colourless
_exptl_crystal_density_diffrn 1.660
_exptl_crystal_density_meas ?
_exptl_crystal_density_method 'not measured'
_exptl_crystal_description irregular
_exptl_crystal_F_000 1056
_exptl_crystal_size_max 0.26
_exptl_crystal_size_mid 0.18
_exptl_crystal_size_min 0.17
_refine_diff_density_max 0.334
_refine_diff_density_min -0.204
_refine_diff_density_rms 0.050
_refine_ls_abs_structure_details 'Flack H D (1983), Acta Cryst. A39, 876-881'
_refine_ls_abs_structure_Flack 0.011(12)
_refine_ls_extinction_method none
_refine_ls_goodness_of_fit_ref 1.035
_refine_ls_hydrogen_treatment refall
_refine_ls_matrix_type full
_refine_ls_number_parameters 388
_refine_ls_number_reflns 4709
_refine_ls_number_restraints 0
_refine_ls_restrained_S_all 1.035
_refine_ls_R_factor_all 0.0252
_refine_ls_R_factor_gt 0.0231
_refine_ls_shift/su_max 0.002
_refine_ls_shift/su_mean 0.000
_refine_ls_structure_factor_coef Fsqd
_refine_ls_weighting_details 'calc w=1/[\s^2^(Fo^2^)+(0.0354P)^2^+0.3610P] where P=(Fo^2^+2Fc^2^)/3'
_refine_ls_weighting_scheme calc
_refine_ls_wR_factor_gt 0.0580
_refine_ls_wR_factor_ref 0.0589
_reflns_number_gt 4464
_reflns_number_total 4709
_reflns_threshold_expression >2sigma(I)
_cod_data_source_file c000160k.txt
_cod_data_source_block asb96
_cod_depositor_comments
;
The following automatic conversions were performed:
'_symmetry_cell_setting' value 'Orthorhombic' changed to 'orthorhombic'
according to '/home/saulius/struct/CIF-dictionaries/cif_core.dic'
dictionary named 'cif_core.dic' version 2.4.1 from 2010-06-29.

Automatic conversion script
Id: cif_fix_enum 1527 2010-12-29 10:47:43Z saulius 

The following automatic conversions were performed:

'_exptl_crystal_density_meas' value 'n/a' was changed to '?' - the
value is perceived as not measured.

Automatic conversion script
Id: cif_fix_values 3008 2015-01-20 13:52:24Z robertas 
;
_cod_original_sg_symbol_H-M P2(1)2(1)2(1)
_cod_database_code 7105414

loop_
_symmetry_equiv_pos_as_xyz
'x, y, z'
'-x+1/2, -y, z+1/2'
'-x, y+1/2, -z+1/2'
'x+1/2, -y+1/2, -z'

loop_
_atom_site_label
_atom_site_type_symbol
_atom_site_fract_x
_atom_site_fract_y
_atom_site_fract_z
_atom_site_U_iso_or_equiv
_atom_site_adp_type
_atom_site_occupancy
_atom_site_symmetry_multiplicity
_atom_site_calc_flag
_atom_site_refinement_flags
_atom_site_disorder_assembly
_atom_site_disorder_group
Fe1 Fe 0.75533(2) 0.576127(14) 0.000874(14) 0.01398(6) Uani 1 1 d . . .
S1 S 0.45690(4) 0.49496(3) 0.10808(3) 0.01697(9) Uani 1 1 d . . .
O1 O 0.54947(14) 0.55780(9) -0.26190(8) 0.0251(3) Uani 1 1 d . . .
O2 O 0.97672(13) 0.31194(8) 0.02415(8) 0.0231(3) Uani 1 1 d . . .
O3 O 0.84101(14) 0.76163(9) 0.22780(9) 0.0264(3) Uani 1 1 d . . .
O4 O 0.57193(15) 0.54417(10) 0.05813(10) 0.0321(3) Uani 1 1 d . . .
O5 O 0.33952(14) 0.48711(11) 0.04655(10) 0.0354(3) Uani 1 1 d . . .
O6 O 0.42250(15) 0.55057(10) 0.18773(9) 0.0317(3) Uani 1 1 d . . .
O7 O 0.50917(15) 0.40145(10) 0.13353(10) 0.0326(3) Uani 1 1 d . . .
N1 N 0.94064(15) 0.63870(10) -0.06548(9) 0.0185(3) Uani 1 1 d . . .
N2 N 0.68023(15) 0.58596(11) -0.13386(9) 0.0204(3) Uani 1 1 d . . .
N3 N 0.89848(13) 0.46430(9) 0.00625(10) 0.0172(3) Uani 1 1 d . . .
N4 N 0.80858(15) 0.68664(10) 0.09218(10) 0.0181(3) Uani 1 1 d . . .
N5 N 0.47147(16) 0.49673(11) -0.13363(10) 0.0222(3) Uani 1 1 d . . .
N6 N 0.75514(17) 0.34052(10) 0.05733(10) 0.0212(3) Uani 1 1 d . . .
N7 N 0.66783(18) 0.65924(12) 0.21973(10) 0.0256(3) Uani 1 1 d . . .
H5 H 0.459(3) 0.502(2) -0.072(2) 0.065(9) Uiso 1 1 d . . .
H6 H 0.688(2) 0.3697(14) 0.0741(13) 0.017(5) Uiso 1 1 d . . .
H7 H 0.612(2) 0.6222(14) 0.1993(14) 0.017(5) Uiso 1 1 d . . .
C1 C 0.9245(2) 0.62845(14) -0.16371(12) 0.0249(4) Uani 1 1 d . . .
C2 C 0.7732(2) 0.64252(15) -0.19167(12) 0.0261(4) Uani 1 1 d . . .
C3 C 0.57331(19) 0.54901(12) -0.17261(11) 0.0198(3) Uani 1 1 d . . .
C4 C 0.3547(2) 0.48569(14) -0.19637(12) 0.0262(4) Uani 1 1 d . . .
C5 C 0.4311(2) 0.49675(16) -0.28478(12) 0.0280(4) Uani 1 1 d . . .
C6 C 1.06493(19) 0.58766(13) -0.03256(12) 0.0219(3) Uani 1 1 d . . .
C7 C 1.03802(18) 0.48247(12) -0.03301(13) 0.0217(3) Uani 1 1 d . . .
C8 C 0.87538(17) 0.37852(11) 0.02933(11) 0.0180(3) Uani 1 1 d . . .
C9 C 0.7765(2) 0.24471(12) 0.08866(13) 0.0257(4) Uani 1 1 d . . .
C10 C 0.9146(2) 0.22119(14) 0.04401(17) 0.0343(5) Uani 1 1 d . . .
C11 C 0.9426(2) 0.73857(13) -0.03893(13) 0.0244(4) Uani 1 1 d . . .
C12 C 0.9221(2) 0.74940(13) 0.06130(14) 0.0248(4) Uani 1 1 d . . .
C13 C 0.77151(18) 0.69959(11) 0.17477(11) 0.0191(3) Uani 1 1 d . . .
C14 C 0.6672(2) 0.68679(16) 0.31412(12) 0.0310(4) Uani 1 1 d . . .
C15 C 0.7607(2) 0.77273(16) 0.31093(13) 0.0310(4) Uani 1 1 d . . .
H1A H 0.952(2) 0.5679(15) -0.1782(13) 0.013(4) Uiso 1 1 d . . .
H1B H 0.988(2) 0.6753(16) -0.1910(15) 0.028(6) Uiso 1 1 d . . .
H2A H 0.756(2) 0.7081(15) -0.1860(14) 0.024(5) Uiso 1 1 d . . .
H2B H 0.764(2) 0.6263(14) -0.2516(14) 0.019(5) Uiso 1 1 d . . .
H4A H 0.307(3) 0.4274(18) -0.1935(16) 0.037(6) Uiso 1 1 d . . .
H4B H 0.283(2) 0.5334(16) -0.1871(16) 0.032(6) Uiso 1 1 d . . .
H5A H 0.465(2) 0.4389(17) -0.3039(15) 0.029(6) Uiso 1 1 d . . .
H5B H 0.378(2) 0.5294(15) -0.3295(15) 0.025(6) Uiso 1 1 d . . .
H6A H 1.143(2) 0.6009(14) -0.0702(13) 0.017(5) Uiso 1 1 d . . .
H6B H 1.081(2) 0.6049(14) 0.0294(15) 0.022(5) Uiso 1 1 d . . .
H7A H 1.0429(19) 0.4635(12) -0.0927(13) 0.010(4) Uiso 1 1 d . . .
H7B H 1.111(2) 0.4537(15) 0.0033(16) 0.028(5) Uiso 1 1 d . . .
H9A H 0.704(3) 0.2075(17) 0.0672(16) 0.034(6) Uiso 1 1 d . . .
H9B H 0.781(2) 0.2424(15) 0.1536(15) 0.027(6) Uiso 1 1 d . . .
H10A H 0.903(3) 0.1910(18) -0.0206(19) 0.047(7) Uiso 1 1 d . . .
H10B H 0.979(3) 0.1864(18) 0.0838(16) 0.038(6) Uiso 1 1 d . . .
H11A H 1.026(2) 0.7668(14) -0.0556(14) 0.017(5) Uiso 1 1 d . . .
H11B H 0.864(3) 0.7709(19) -0.0739(16) 0.042(7) Uiso 1 1 d . . .
H12A H 1.009(2) 0.7333(15) 0.0944(15) 0.021(5) Uiso 1 1 d . . .
H12B H 0.895(3) 0.8120(18) 0.0731(16) 0.036(6) Uiso 1 1 d . . .
H14A H 0.569(3) 0.7046(16) 0.3327(16) 0.034(6) Uiso 1 1 d . . .
H14B H 0.706(3) 0.6382(18) 0.3501(16) 0.038(7) Uiso 1 1 d . . .
H15A H 0.699(3) 0.8301(19) 0.3035(17) 0.041(7) Uiso 1 1 d . . .
H15B H 0.817(3) 0.7816(18) 0.3583(17) 0.035(6) Uiso 1 1 d . . .

loop_
_atom_site_aniso_label
_atom_site_aniso_U_11
_atom_site_aniso_U_22
_atom_site_aniso_U_33
_atom_site_aniso_U_23
_atom_site_aniso_U_13
_atom_site_aniso_U_12
Fe1 0.01438(10) 0.01378(10) 0.01379(10) -0.00033(8) 0.00164(10) -0.00041(8)
S1 0.01492(17) 0.01884(18) 0.01714(18) 0.00081(16) 0.00234(14) -0.00249(16)
O1 0.0253(6) 0.0356(7) 0.0144(5) 0.0008(5) -0.0014(5) 0.0017(6)
O2 0.0227(6) 0.0173(5) 0.0293(7) -0.0014(5) -0.0005(5) 0.0049(5)
O3 0.0256(6) 0.0293(7) 0.0243(6) -0.0113(5) 0.0008(5) -0.0042(6)
O4 0.0281(7) 0.0327(7) 0.0355(7) -0.0036(6) 0.0160(6) -0.0079(6)
O5 0.0231(6) 0.0496(9) 0.0334(7) -0.0031(7) -0.0076(6) 0.0033(6)
O6 0.0309(7) 0.0374(8) 0.0268(7) -0.0081(6) 0.0107(6) -0.0039(6)
O7 0.0385(8) 0.0281(7) 0.0314(7) 0.0085(6) 0.0050(6) 0.0053(6)
N1 0.0207(7) 0.0169(6) 0.0178(6) -0.0012(5) 0.0047(6) -0.0021(6)
N2 0.0203(7) 0.0236(7) 0.0173(7) 0.0032(6) 0.0013(5) 0.0009(6)
N3 0.0162(6) 0.0165(6) 0.0190(6) -0.0008(6) 0.0006(6) -0.0001(5)
N4 0.0180(6) 0.0167(6) 0.0198(7) -0.0026(5) 0.0024(5) -0.0029(5)
N5 0.0250(7) 0.0242(7) 0.0174(7) 0.0007(6) -0.0041(6) -0.0047(7)
N6 0.0210(7) 0.0149(6) 0.0277(7) 0.0017(5) 0.0001(7) 0.0008(6)
N7 0.0295(8) 0.0324(8) 0.0150(7) -0.0044(6) 0.0017(6) -0.0097(7)
C1 0.0250(9) 0.0307(10) 0.0191(8) -0.0001(7) 0.0059(7) -0.0032(8)
C2 0.0265(10) 0.0341(10) 0.0177(9) 0.0068(7) 0.0015(7) -0.0012(8)
C3 0.0241(9) 0.0187(8) 0.0166(8) 0.0000(6) -0.0004(7) 0.0058(6)
C4 0.0272(9) 0.0285(10) 0.0227(9) 0.0002(8) -0.0059(7) -0.0036(8)
C5 0.0291(9) 0.0336(10) 0.0213(9) -0.0045(8) -0.0059(7) 0.0018(9)
C6 0.0181(8) 0.0225(8) 0.0251(8) -0.0035(7) 0.0033(7) -0.0027(7)
C7 0.0169(8) 0.0197(8) 0.0284(9) -0.0022(7) 0.0021(7) 0.0016(7)
C8 0.0200(8) 0.0180(8) 0.0159(7) -0.0044(6) -0.0034(6) 0.0035(6)
C9 0.0333(10) 0.0173(8) 0.0265(9) 0.0018(7) -0.0010(7) -0.0014(7)
C10 0.0362(11) 0.0164(9) 0.0503(13) 0.0019(9) 0.0013(10) 0.0028(8)
C11 0.0251(9) 0.0185(8) 0.0295(9) -0.0002(7) 0.0089(8) -0.0058(7)
C12 0.0240(9) 0.0193(9) 0.0312(10) -0.0077(7) 0.0076(8) -0.0068(7)
C13 0.0197(8) 0.0165(7) 0.0211(8) -0.0021(6) -0.0036(6) 0.0028(6)
C14 0.0424(12) 0.0370(11) 0.0137(8) -0.0038(8) 0.0019(8) -0.0016(9)
C15 0.0294(9) 0.0419(11) 0.0217(9) -0.0122(8) -0.0005(8) -0.0013(9)

loop_
_atom_type_symbol
_atom_type_description
_atom_type_scat_dispersion_real
_atom_type_scat_dispersion_imag
_atom_type_scat_source
C C 0.0033 0.0016 'International Tables Vol C Tables 4.2.6.8 and 6.1.1.4'
H H 0.0000 0.0000 'International Tables Vol C Tables 4.2.6.8 and 6.1.1.4'
N N 0.0061 0.0033 'International Tables Vol C Tables 4.2.6.8 and 6.1.1.4'
O O 0.0106 0.0060 'International Tables Vol C Tables 4.2.6.8 and 6.1.1.4'
S S 0.1246 0.1234 'International Tables Vol C Tables 4.2.6.8 and 6.1.1.4'
Fe Fe 0.3463 0.8444 'International Tables Vol C Tables 4.2.6.8 and 6.1.1.4'

loop_
_geom_angle_atom_site_label_1
_geom_angle_atom_site_label_2
_geom_angle_atom_site_label_3
_geom_angle
_geom_angle_site_symmetry_1
_geom_angle_site_symmetry_3
_geom_angle_publ_flag
O4 Fe1 N3 112.41(6) . . ?
O4 Fe1 N2 96.94(6) . . ?
N3 Fe1 N2 107.72(6) . . ?
O4 Fe1 N4 96.02(6) . . ?
N3 Fe1 N4 112.25(6) . . ?
N2 Fe1 N4 128.90(6) . . ?
O4 Fe1 N1 168.99(6) . . ?
N3 Fe1 N1 78.57(5) . . ?
N2 Fe1 N1 79.82(5) . . ?
N4 Fe1 N1 78.30(5) . . ?
O5 S1 O6 112.29(9) . . ?
O5 S1 O7 110.77(9) . . ?
O6 S1 O7 110.95(8) . . ?
O5 S1 O4 106.79(9) . . ?
O6 S1 O4 108.24(8) . . ?
O7 S1 O4 107.56(8) . . ?
C3 O1 C5 107.62(14) . . ?
C8 O2 C10 108.59(14) . . ?
C13 O3 C15 107.77(14) . . ?
S1 O4 Fe1 163.46(10) . . ?
C6 N1 C11 112.06(14) . . ?
C6 N1 C1 111.33(14) . . ?
C11 N1 C1 111.18(14) . . ?
C6 N1 Fe1 107.27(10) . . ?
C11 N1 Fe1 106.17(10) . . ?
C1 N1 Fe1 108.56(11) . . ?
C3 N2 C2 116.11(14) . . ?
C3 N2 Fe1 131.43(12) . . ?
C2 N2 Fe1 112.41(11) . . ?
C8 N3 C7 115.21(14) . . ?
C8 N3 Fe1 128.16(11) . . ?
C7 N3 Fe1 116.05(10) . . ?
C13 N4 C12 114.23(14) . . ?
C13 N4 Fe1 130.06(12) . . ?
C12 N4 Fe1 114.92(11) . . ?
C3 N5 C4 109.44(15) . . ?
C8 N6 C9 111.03(15) . . ?
C13 N7 C14 111.87(16) . . ?
N1 C1 C2 110.95(15) . . ?
N2 C2 C1 109.96(15) . . ?
N2 C3 O1 122.41(16) . . ?
N2 C3 N5 127.09(16) . . ?
O1 C3 N5 110.50(15) . . ?
N5 C4 C5 100.18(15) . . ?
O1 C5 C4 103.39(14) . . ?
N1 C6 C7 110.36(14) . . ?
N3 C7 C6 108.86(14) . . ?
N3 C8 N6 127.92(15) . . ?
N3 C8 O2 121.70(15) . . ?
N6 C8 O2 110.34(14) . . ?
N6 C9 C10 100.89(15) . . ?
O2 C10 C9 104.37(15) . . ?
N1 C11 C12 111.13(15) . . ?
N4 C12 C11 109.87(16) . . ?
N4 C13 N7 128.51(16) . . ?
N4 C13 O3 120.77(16) . . ?
N7 C13 O3 110.72(15) . . ?
N7 C14 C15 100.64(15) . . ?
O3 C15 C14 104.36(15) . . ?

loop_
_geom_bond_atom_site_label_1
_geom_bond_atom_site_label_2
_geom_bond_distance
_geom_bond_site_symmetry_2
_geom_bond_publ_flag
Fe1 O4 1.9998(13) . ?
Fe1 N3 2.0998(13) . ?
Fe1 N2 2.1334(14) . ?
Fe1 N4 2.1400(14) . ?
Fe1 N1 2.2132(14) . ?
S1 O5 1.4514(14) . ?
S1 O6 1.4625(14) . ?
S1 O7 1.4714(14) . ?
S1 O4 1.4999(13) . ?
O1 C3 1.354(2) . ?
O1 C5 1.466(2) . ?
O2 C8 1.357(2) . ?
O2 C10 1.452(2) . ?
O3 C13 1.358(2) . ?
O3 C15 1.464(2) . ?
N1 C6 1.475(2) . ?
N1 C11 1.476(2) . ?
N1 C1 1.477(2) . ?
N2 C3 1.285(2) . ?
N2 C2 1.475(2) . ?
N3 C8 1.288(2) . ?
N3 C7 1.477(2) . ?
N4 C13 1.292(2) . ?
N4 C12 1.478(2) . ?
N5 C3 1.355(2) . ?
N5 C4 1.462(2) . ?
N6 C8 1.336(2) . ?
N6 C9 1.456(2) . ?
N7 C13 1.326(2) . ?
N7 C14 1.458(2) . ?
C1 C2 1.517(3) . ?
C4 C5 1.512(3) . ?
C6 C7 1.520(2) . ?
C9 C10 1.514(3) . ?
C11 C12 1.512(3) . ?
C14 C15 1.515(3) . ?

loop_
_geom_torsion_atom_site_label_1
_geom_torsion_atom_site_label_2
_geom_torsion_atom_site_label_3
_geom_torsion_atom_site_label_4
_geom_torsion
_geom_torsion_site_symmetry_1
_geom_torsion_site_symmetry_2
_geom_torsion_site_symmetry_3
_geom_torsion_site_symmetry_4
_geom_torsion_publ_flag
O5 S1 O4 Fe1 -122.9(3) . . . . ?
O6 S1 O4 Fe1 116.0(3) . . . . ?
O7 S1 O4 Fe1 -4.0(4) . . . . ?
N3 Fe1 O4 S1 5.9(4) . . . . ?
N2 Fe1 O4 S1 118.4(3) . . . . ?
N4 Fe1 O4 S1 -111.2(3) . . . . ?
N1 Fe1 O4 S1 -169.5(2) . . . . ?
O4 Fe1 N1 C6 151.1(3) . . . . ?
N3 Fe1 N1 C6 -24.62(10) . . . . ?
N2 Fe1 N1 C6 -135.21(11) . . . . ?
N4 Fe1 N1 C6 91.26(10) . . . . ?
O4 Fe1 N1 C11 31.1(4) . . . . ?
N3 Fe1 N1 C11 -144.60(12) . . . . ?
N2 Fe1 N1 C11 104.81(12) . . . . ?
N4 Fe1 N1 C11 -28.72(11) . . . . ?
O4 Fe1 N1 C1 -88.5(3) . . . . ?
N3 Fe1 N1 C1 95.79(12) . . . . ?
N2 Fe1 N1 C1 -14.81(11) . . . . ?
N4 Fe1 N1 C1 -148.34(12) . . . . ?
O4 Fe1 N2 C3 -24.44(16) . . . . ?
N3 Fe1 N2 C3 91.80(16) . . . . ?
N4 Fe1 N2 C3 -127.97(15) . . . . ?
N1 Fe1 N2 C3 166.21(17) . . . . ?
O4 Fe1 N2 C2 158.44(12) . . . . ?
N3 Fe1 N2 C2 -85.33(13) . . . . ?
N4 Fe1 N2 C2 54.90(14) . . . . ?
N1 Fe1 N2 C2 -10.92(12) . . . . ?
O4 Fe1 N3 C8 10.45(17) . . . . ?
N2 Fe1 N3 C8 -95.15(15) . . . . ?
N4 Fe1 N3 C8 117.39(15) . . . . ?
N1 Fe1 N3 C8 -170.44(16) . . . . ?
O4 Fe1 N3 C7 -178.84(11) . . . . ?
N2 Fe1 N3 C7 75.56(12) . . . . ?
N4 Fe1 N3 C7 -71.90(13) . . . . ?
N1 Fe1 N3 C7 0.27(12) . . . . ?
O4 Fe1 N4 C13 26.68(16) . . . . ?
N3 Fe1 N4 C13 -90.54(16) . . . . ?
N2 Fe1 N4 C13 130.64(14) . . . . ?
N1 Fe1 N4 C13 -162.88(16) . . . . ?
O4 Fe1 N4 C12 -164.24(12) . . . . ?
N3 Fe1 N4 C12 78.54(13) . . . . ?
N2 Fe1 N4 C12 -60.28(14) . . . . ?
N1 Fe1 N4 C12 6.20(12) . . . . ?
C6 N1 C1 C2 155.62(15) . . . . ?
C11 N1 C1 C2 -78.67(19) . . . . ?
Fe1 N1 C1 C2 37.76(18) . . . . ?
C3 N2 C2 C1 -143.16(16) . . . . ?
Fe1 N2 C2 C1 34.44(19) . . . . ?
N1 C1 C2 N2 -48.4(2) . . . . ?
C2 N2 C3 O1 2.6(2) . . . . ?
Fe1 N2 C3 O1 -174.43(12) . . . . ?
C2 N2 C3 N5 -178.05(17) . . . . ?
Fe1 N2 C3 N5 4.9(3) . . . . ?
C5 O1 C3 N2 172.24(16) . . . . ?
C5 O1 C3 N5 -7.19(19) . . . . ?
C4 N5 C3 N2 167.78(17) . . . . ?
C4 N5 C3 O1 -12.8(2) . . . . ?
C3 N5 C4 C5 26.0(2) . . . . ?
C3 O1 C5 C4 23.16(19) . . . . ?
N5 C4 C5 O1 -28.61(18) . . . . ?
C11 N1 C6 C7 161.13(14) . . . . ?
C1 N1 C6 C7 -73.65(18) . . . . ?
Fe1 N1 C6 C7 44.98(15) . . . . ?
C8 N3 C7 C6 -164.46(15) . . . . ?
Fe1 N3 C7 C6 23.60(18) . . . . ?
N1 C6 C7 N3 -45.62(19) . . . . ?
C7 N3 C8 N6 -172.38(17) . . . . ?
Fe1 N3 C8 N6 -1.6(3) . . . . ?
C7 N3 C8 O2 5.0(2) . . . . ?
Fe1 N3 C8 O2 175.73(11) . . . . ?
C9 N6 C8 N3 -172.16(17) . . . . ?
C9 N6 C8 O2 10.3(2) . . . . ?
C10 O2 C8 N3 -173.12(17) . . . . ?
C10 O2 C8 N6 4.6(2) . . . . ?
C8 N6 C9 C10 -19.6(2) . . . . ?
C8 O2 C10 C9 -16.6(2) . . . . ?
N6 C9 C10 O2 20.9(2) . . . . ?
C6 N1 C11 C12 -69.1(2) . . . . ?
C1 N1 C11 C12 165.62(16) . . . . ?
Fe1 N1 C11 C12 47.72(18) . . . . ?
C13 N4 C12 C11 -171.68(16) . . . . ?
Fe1 N4 C12 C11 17.47(19) . . . . ?
N1 C11 C12 N4 -44.0(2) . . . . ?
C12 N4 C13 N7 175.12(18) . . . . ?
Fe1 N4 C13 N7 -15.7(3) . . . . ?
C12 N4 C13 O3 -4.5(2) . . . . ?
Fe1 N4 C13 O3 164.64(12) . . . . ?
C14 N7 C13 N4 175.18(18) . . . . ?
C14 N7 C13 O3 -5.2(2) . . . . ?
C15 O3 C13 N4 170.25(17) . . . . ?
C15 O3 C13 N7 -9.4(2) . . . . ?
C13 N7 C14 C15 16.5(2) . . . . ?
C13 O3 C15 C14 19.3(2) . . . . ?
N7 C14 C15 O3 -20.7(2) . . . . ?
